data_7024500
loop_
_publ_author_name
'Dash, Chandrakanta'
'Shaikh, Mobin M.'
'Butcher, Ray J.'
'Ghosh, Prasenjit'

_publ_section_title
;
 A comparison between nickel and palladium precatalysts of 1,2,4-triazole
 based N-heterocyclic carbenes in hydroamination of activated olefins.
;
_journal_issue 10
_journal_name_full 'Dalton transactions (Cambridge, England : 2003)'
_journal_page_first 2515
_journal_page_last 2524
_journal_paper_doi 10.1039/b917892a
_journal_volume 39
_journal_year 2010
_chemical_formula_sum 'C14 H26 Br2 N6 Ni'
_chemical_formula_weight 496.90
_chemical_name_systematic
;
?
;
_space_group_IT_number 2
_symmetry_cell_setting triclinic
_symmetry_space_group_name_Hall '-P 1'
_symmetry_space_group_name_H-M 'P -1'
_atom_sites_solution_hydrogens geom
_atom_sites_solution_primary direct
_atom_sites_solution_secondary difmap
_audit_creation_method SHELXL-97
_cell_angle_alpha 102.131(3)
_cell_angle_beta 109.498(3)
_cell_angle_gamma 105.581(3)
_cell_formula_units_Z 2
_cell_length_a 11.1745(4)
_cell_length_b 11.4189(4)
_cell_length_c 13.8592(5)
_cell_measurement_reflns_used 9647
_cell_measurement_temperature 150(2)
_cell_measurement_theta_max 32.2839
_cell_measurement_theta_min 3.0811
_cell_volume 1515.72(11)
_computing_cell_refinement 'CrysAlis RED, Oxford Diffraction Ltd.,'
_computing_data_collection 'CrysAlis CCD, Oxford Diffraction Ltd.,'
_computing_data_reduction 'CrysAlis RED, Oxford Diffraction Ltd.,'
_computing_molecular_graphics Ortep3
_computing_publication_material Shelx97
_computing_structure_refinement 'SHELXL-97 (Sheldrick, 1997)'
_computing_structure_solution 'SHELXS-97 (Sheldrick, 1997)'
_diffrn_ambient_temperature 150(2)
_diffrn_detector_area_resol_mean 15.9948
_diffrn_measured_fraction_theta_full 0.987
_diffrn_measured_fraction_theta_max 0.987
_diffrn_measurement_device_type 'OXFORD DIFFRACTION XCALIBUR-S'
_diffrn_measurement_method \w/q-scan
_diffrn_radiation_monochromator graphite
_diffrn_radiation_source 'Enhance (Mo) X-ray Source'
_diffrn_radiation_type MoK\a
_diffrn_radiation_wavelength 0.71073
_diffrn_reflns_av_R_equivalents 0.0175
_diffrn_reflns_av_sigmaI/netI 0.0244
_diffrn_reflns_limit_h_max 13
_diffrn_reflns_limit_h_min -12
_diffrn_reflns_limit_k_max 13
_diffrn_reflns_limit_k_min -13
_diffrn_reflns_limit_l_max 16
_diffrn_reflns_limit_l_min -16
_diffrn_reflns_number 12495
_diffrn_reflns_theta_full 25.00
_diffrn_reflns_theta_max 25.00
_diffrn_reflns_theta_min 3.09
_exptl_absorpt_coefficient_mu 4.921
_exptl_absorpt_correction_T_max 0.4107
_exptl_absorpt_correction_T_min 0.2854
_exptl_absorpt_correction_type multi-scan
_exptl_absorpt_process_details
;
CrysAlis RED, Oxford Diffraction Ltd.,
Version 1.171.31.7 (release 18-10-2006 CrysAlis171 .NET)
(compiled Oct 18 2006,16:28:17)
Empirical absorption correction using spherical harmonics,
implemented in SCALE3 ABSPACK scaling algorithm.
;
_exptl_crystal_colour red
_exptl_crystal_density_diffrn 1.633
_exptl_crystal_density_method 'not measured'
_exptl_crystal_description block
_exptl_crystal_F_000 750
_exptl_crystal_size_max 0.34
_exptl_crystal_size_mid 0.28
_exptl_crystal_size_min 0.22
_refine_diff_density_max 0.813
_refine_diff_density_min -0.814
_refine_diff_density_rms 0.075
_refine_ls_extinction_method none
_refine_ls_goodness_of_fit_ref 1.022
_refine_ls_hydrogen_treatment riding
_refine_ls_matrix_type full
_refine_ls_number_parameters 322
_refine_ls_number_reflns 5282
_refine_ls_number_restraints 0
_refine_ls_restrained_S_all 1.022
_refine_ls_R_factor_all 0.0335
_refine_ls_R_factor_gt 0.0245
_refine_ls_shift/su_max 0.001
_refine_ls_shift/su_mean 0.000
_refine_ls_structure_factor_coef Fsqd
_refine_ls_weighting_details 'calc w=1/[\s^2^(Fo^2^)+(0.0380P)^2^+0.2569P] where P=(Fo^2^+2Fc^2^)/3'
_refine_ls_weighting_scheme calc
_refine_ls_wR_factor_gt 0.0617
_refine_ls_wR_factor_ref 0.0634
_reflns_number_gt 4357
_reflns_number_total 5282
_reflns_threshold_expression >2sigma(I)
_cod_data_source_file b917892a.txt
_cod_data_source_block pg190
_cod_depositor_comments
;
The following automatic conversions were performed:

'_symmetry_cell_setting' value 'Triclinic' changed to 'triclinic'
according to /home/saulius/struct/CIF-dictionaries/cif_core.dic
dictionary named 'cif_core.dic' version 2.4.2 from 2011-04-26.

Automatic conversion script
Id: cif_fix_values 1891 2012-01-12 08:04:46Z andrius 
;
_cod_original_cell_volume 1515.71(9)
_cod_original_sg_symbol_H-M P-1
_cod_database_code 7024500

loop_
_symmetry_equiv_pos_as_xyz
'x, y, z'
'-x, -y, -z'

loop_
_atom_site_label
_atom_site_type_symbol
_atom_site_fract_x
_atom_site_fract_y
_atom_site_fract_z
_atom_site_U_iso_or_equiv
_atom_site_adp_type
_atom_site_occupancy
_atom_site_symmetry_multiplicity
_atom_site_calc_flag
_atom_site_refinement_flags
Ni1 Ni 0.0000 0.0000 0.0000 0.01427(11) Uani 1 2 d S
Ni2 Ni 0.37239(3) 0.26595(3) 0.67470(3) 0.01560(9) Uani 1 1 d .
Br1 Br 0.10252(3) 0.10074(3) 0.18617(2) 0.02623(8) Uani 1 1 d .
Br2 Br 0.48350(3) 0.33391(3) 0.86223(2) 0.03115(9) Uani 1 1 d .
Br3 Br 0.27616(3) 0.19770(3) 0.48673(2) 0.02645(9) Uani 1 1 d .
N1 N 0.0249(2) 0.2391(2) -0.04918(17) 0.0198(5) Uani 1 1 d .
N2 N 0.2177(2) 0.2220(2) 0.00763(17) 0.0196(5) Uani 1 1 d .
N3 N 0.1145(2) 0.3514(2) -0.0455(2) 0.0277(6) Uani 1 1 d .
N4 N 0.3832(2) 0.5214(2) 0.68290(18) 0.0222(5) Uani 1 1 d .
N5 N 0.5553(2) 0.5007(2) 0.6625(2) 0.0276(6) Uani 1 1 d .
N6 N 0.4501(2) 0.6374(2) 0.6755(2) 0.0310(6) Uani 1 1 d .
N7 N 0.1630(2) 0.0570(2) 0.68509(17) 0.0180(5) Uani 1 1 d .
N8 N 0.3112(2) -0.0076(2) 0.65460(17) 0.0185(5) Uani 1 1 d .
N9 N 0.2185(2) -0.1143(2) 0.65679(18) 0.0226(5) Uani 1 1 d .
C1 C 0.0839(3) 0.1587(2) -0.01644(19) 0.0176(6) Uani 1 1 d .
C2 C 0.2303(3) 0.3370(3) -0.0104(2) 0.0269(7) Uani 1 1 d .
H2 H 0.3144 0.3991 0.0015 0.032 Uiso 1 1 calc R
C3 C -0.1198(3) 0.2214(3) -0.0802(2) 0.0235(6) Uani 1 1 d .
H3 H -0.1709 0.1299 -0.0906 0.028 Uiso 1 1 calc R
C4 C -0.1363(3) 0.3073(3) 0.0105(3) 0.0477(9) Uani 1 1 d .
H4A H -0.0918 0.2931 0.0787 0.071 Uiso 1 1 calc R
H4B H -0.2336 0.2864 -0.0067 0.071 Uiso 1 1 calc R
H4C H -0.0941 0.3977 0.0179 0.071 Uiso 1 1 calc R
C5 C -0.1761(3) 0.2440(4) -0.1868(3) 0.0489(10) Uani 1 1 d .
H5A H -0.1225 0.3309 -0.1805 0.073 Uiso 1 1 calc R
H5B H -0.2715 0.2352 -0.2058 0.073 Uiso 1 1 calc R
H5C H -0.1709 0.1805 -0.2436 0.073 Uiso 1 1 calc R
C6 C 0.3289(3) 0.1753(3) 0.0485(2) 0.0272(7) Uani 1 1 d .
H6A H 0.3264 0.1511 0.1125 0.033 Uiso 1 1 calc R
H6B H 0.4173 0.2461 0.0723 0.033 Uiso 1 1 calc R
C7 C 0.3204(3) 0.0619(3) -0.0343(2) 0.0326(7) Uani 1 1 d .
H7A H 0.2303 -0.0062 -0.0624 0.049 Uiso 1 1 calc R
H7B H 0.3912 0.0297 -0.0007 0.049 Uiso 1 1 calc R
H7C H 0.3341 0.0880 -0.0940 0.049 Uiso 1 1 calc R
C8 C 0.4439(3) 0.4366(2) 0.6755(2) 0.0195(6) Uani 1 1 d .
C9 C 0.5555(3) 0.6211(3) 0.6633(3) 0.0328(7) Uani 1 1 d .
H9 H 0.6239 0.6844 0.6559 0.039 Uiso 1 1 calc R
C10 C 0.2550(3) 0.5004(3) 0.6959(3) 0.0329(7) Uani 1 1 d .
H10 H 0.2219 0.4110 0.6984 0.040 Uiso 1 1 calc R
C11 C 0.2775(4) 0.5923(4) 0.8019(3) 0.0634(12) Uani 1 1 d .
H11A H 0.3428 0.5791 0.8624 0.095 Uiso 1 1 calc R
H11B H 0.1906 0.5763 0.8089 0.095 Uiso 1 1 calc R
H11C H 0.3138 0.6812 0.8033 0.095 Uiso 1 1 calc R
C12 C 0.1483(4) 0.5079(4) 0.5977(4) 0.0633(12) Uani 1 1 d .
H12A H 0.1772 0.5952 0.5939 0.095 Uiso 1 1 calc R
H12B H 0.0608 0.4874 0.6041 0.095 Uiso 1 1 calc R
H12C H 0.1378 0.4461 0.5318 0.095 Uiso 1 1 calc R
C13 C 0.6575(3) 0.4489(3) 0.6469(3) 0.0523(10) Uani 1 1 d .
H13A H 0.6367 0.3630 0.6560 0.063 Uiso 1 1 calc R
H13B H 0.6469 0.4363 0.5712 0.063 Uiso 1 1 calc R
C14 C 0.7917(4) 0.5227(4) 0.7149(6) 0.130(3) Uani 1 1 d .
H14A H 0.8171 0.6049 0.7016 0.195 Uiso 1 1 calc R
H14B H 0.8502 0.4769 0.7011 0.195 Uiso 1 1 calc R
H14C H 0.8036 0.5388 0.7904 0.195 Uiso 1 1 calc R
C15 C 0.2808(3) 0.0976(2) 0.67144(19) 0.0166(6) Uani 1 1 d .
C16 C 0.1299(3) -0.0708(2) 0.6750(2) 0.0221(6) Uani 1 1 d .
H16 H 0.0513 -0.1213 0.6806 0.027 Uiso 1 1 calc R
C17 C 0.0873(3) 0.1377(3) 0.7082(2) 0.0230(6) Uani 1 1 d .
H17A H 0.1527 0.2238 0.7595 0.028 Uiso 1 1 calc R
H17B H 0.0309 0.0988 0.7435 0.028 Uiso 1 1 calc R
C18 C -0.0046(3) 0.1525(3) 0.6059(2) 0.0258(6) Uani 1 1 d .
H18A H 0.0499 0.1850 0.5679 0.039 Uiso 1 1 calc R
H18B H -0.0467 0.2134 0.6255 0.039 Uiso 1 1 calc R
H18C H -0.0760 0.0687 0.5584 0.039 Uiso 1 1 calc R
C19 C 0.4331(3) -0.0168(3) 0.6407(2) 0.0218(6) Uani 1 1 d .
H19 H 0.4832 0.0665 0.6350 0.026 Uiso 1 1 calc R
C20 C 0.5263(3) -0.0358(3) 0.7398(2) 0.0332(7) Uani 1 1 d .
H20A H 0.5482 0.0344 0.8049 0.050 Uiso 1 1 calc R
H20B H 0.6106 -0.0356 0.7325 0.050 Uiso 1 1 calc R
H20C H 0.4801 -0.1183 0.7457 0.050 Uiso 1 1 calc R
C21 C 0.3921(3) -0.1232(3) 0.5362(2) 0.0326(7) Uani 1 1 d .
H21A H 0.3370 -0.2050 0.5378 0.049 Uiso 1 1 calc R
H21B H 0.4742 -0.1306 0.5288 0.049 Uiso 1 1 calc R
H21C H 0.3386 -0.1027 0.4745 0.049 Uiso 1 1 calc R

loop_
_atom_site_aniso_label
_atom_site_aniso_U_11
_atom_site_aniso_U_22
_atom_site_aniso_U_33
_atom_site_aniso_U_23
_atom_site_aniso_U_13
_atom_site_aniso_U_12
Ni1 0.0129(2) 0.0138(2) 0.0145(2) 0.00540(18) 0.00550(19) 0.00231(19)
Ni2 0.01583(18) 0.01277(17) 0.01839(18) 0.00627(13) 0.00802(14) 0.00350(14)
Br1 0.02678(16) 0.02607(15) 0.01876(15) 0.00521(12) 0.00964(12) 0.00065(12)
Br2 0.03059(17) 0.02782(16) 0.02243(16) 0.00643(12) 0.00523(12) 0.00078(13)
Br3 0.02965(16) 0.02630(16) 0.02022(15) 0.00891(12) 0.01120(12) 0.00350(12)
N1 0.0203(12) 0.0154(11) 0.0236(12) 0.0074(10) 0.0101(10) 0.0041(10)
N2 0.0162(12) 0.0208(12) 0.0187(11) 0.0065(9) 0.0074(9) 0.0018(10)
N3 0.0306(14) 0.0166(12) 0.0362(14) 0.0105(11) 0.0174(12) 0.0032(10)
N4 0.0216(12) 0.0145(11) 0.0299(13) 0.0080(10) 0.0110(10) 0.0044(10)
N5 0.0247(13) 0.0189(12) 0.0407(15) 0.0103(11) 0.0183(11) 0.0036(10)
N6 0.0324(15) 0.0168(12) 0.0420(15) 0.0139(11) 0.0144(12) 0.0047(11)
N7 0.0183(11) 0.0172(11) 0.0181(11) 0.0065(9) 0.0087(9) 0.0040(9)
N8 0.0194(12) 0.0157(11) 0.0193(11) 0.0076(9) 0.0079(9) 0.0035(9)
N9 0.0249(13) 0.0151(11) 0.0261(13) 0.0090(10) 0.0113(10) 0.0025(10)
C1 0.0177(14) 0.0181(13) 0.0132(13) 0.0034(11) 0.0054(11) 0.0036(11)
C2 0.0227(16) 0.0209(15) 0.0287(16) 0.0060(12) 0.0108(13) -0.0029(12)
C3 0.0194(14) 0.0233(14) 0.0301(16) 0.0122(12) 0.0105(12) 0.0085(12)
C4 0.037(2) 0.046(2) 0.060(2) 0.0031(18) 0.0241(18) 0.0209(17)
C5 0.0315(19) 0.070(3) 0.054(2) 0.042(2) 0.0143(17) 0.0191(18)
C6 0.0138(14) 0.0410(18) 0.0228(15) 0.0137(14) 0.0035(12) 0.0067(13)
C7 0.0302(17) 0.0418(19) 0.0342(17) 0.0177(15) 0.0147(14) 0.0200(15)
C8 0.0204(14) 0.0176(13) 0.0184(14) 0.0059(11) 0.0077(11) 0.0043(11)
C9 0.0341(18) 0.0200(15) 0.0444(19) 0.0126(14) 0.0203(15) 0.0035(13)
C10 0.0214(16) 0.0265(16) 0.053(2) 0.0120(15) 0.0174(14) 0.0098(13)
C11 0.050(2) 0.065(3) 0.075(3) 0.002(2) 0.044(2) 0.015(2)
C12 0.035(2) 0.065(3) 0.091(3) 0.035(2) 0.018(2) 0.023(2)
C13 0.042(2) 0.038(2) 0.087(3) 0.015(2) 0.041(2) 0.0152(17)
C14 0.043(3) 0.042(3) 0.266(8) 0.018(4) 0.034(4) 0.021(2)
C15 0.0179(14) 0.0180(13) 0.0123(13) 0.0047(10) 0.0055(11) 0.0055(11)
C16 0.0216(15) 0.0194(14) 0.0235(15) 0.0078(12) 0.0116(12) 0.0016(12)
C17 0.0263(15) 0.0228(15) 0.0260(15) 0.0070(12) 0.0185(13) 0.0093(12)
C18 0.0209(15) 0.0248(15) 0.0313(16) 0.0088(13) 0.0101(13) 0.0088(12)
C19 0.0198(14) 0.0189(14) 0.0323(16) 0.0120(12) 0.0139(12) 0.0087(12)
C20 0.0249(16) 0.0281(16) 0.0409(18) 0.0136(14) 0.0056(14) 0.0100(13)
C21 0.0324(17) 0.0343(17) 0.0376(18) 0.0088(14) 0.0218(15) 0.0148(14)

loop_
_atom_type_symbol
_atom_type_description
_atom_type_scat_dispersion_real
_atom_type_scat_dispersion_imag
_atom_type_scat_source
C C 0.0033 0.0016 'International Tables Vol C Tables 4.2.6.8 and 6.1.1.4'
H H 0.0000 0.0000 'International Tables Vol C Tables 4.2.6.8 and 6.1.1.4'
N N 0.0061 0.0033 'International Tables Vol C Tables 4.2.6.8 and 6.1.1.4'
Br Br -0.2901 2.4595 'International Tables Vol C Tables 4.2.6.8 and 6.1.1.4'
Ni Ni 0.3393 1.1124 'International Tables Vol C Tables 4.2.6.8 and 6.1.1.4'

loop_
_geom_angle_atom_site_label_1
_geom_angle_atom_site_label_2
_geom_angle_atom_site_label_3
_geom_angle
_geom_angle_site_symmetry_1
_geom_angle_site_symmetry_3
C1 Ni1 C1 180.00(14) . 2
C1 Ni1 Br1 89.02(7) . .
C1 Ni1 Br1 90.98(7) 2 .
C1 Ni1 Br1 90.98(7) . 2
C1 Ni1 Br1 89.02(7) 2 2
Br1 Ni1 Br1 180.00(2) . 2
C8 Ni2 C15 173.21(11) . .
C8 Ni2 Br3 88.82(8) . .
C15 Ni2 Br3 90.25(7) . .
C8 Ni2 Br2 90.61(8) . .
C15 Ni2 Br2 90.80(7) . .
Br3 Ni2 Br2 175.818(19) . .
C1 N1 N3 114.0(2) . .
C1 N1 C3 126.3(2) . .
N3 N1 C3 119.6(2) . .
C1 N2 C2 108.1(2) . .
C1 N2 C6 125.5(2) . .
C2 N2 C6 126.4(2) . .
C2 N3 N1 102.9(2) . .
C8 N4 N6 114.3(2) . .
C8 N4 C10 126.0(2) . .
N6 N4 C10 119.7(2) . .
C8 N5 C9 108.6(2) . .
C8 N5 C13 125.9(2) . .
C9 N5 C13 125.5(3) . .
C9 N6 N4 102.8(2) . .
C15 N7 C16 108.1(2) . .
C15 N7 C17 125.4(2) . .
C16 N7 C17 126.5(2) . .
C15 N8 N9 113.9(2) . .
C15 N8 C19 126.4(2) . .
N9 N8 C19 119.6(2) . .
C16 N9 N8 102.9(2) . .
N1 C1 N2 103.0(2) . .
N1 C1 Ni1 127.51(19) . .
N2 C1 Ni1 129.41(19) . .
N3 C2 N2 112.0(2) . .
N3 C2 H2 124.0 . .
N2 C2 H2 124.0 . .
N1 C3 C5 109.8(2) . .
N1 C3 C4 110.1(2) . .
C5 C3 C4 113.1(3) . .
N1 C3 H3 107.9 . .
C5 C3 H3 107.9 . .
C4 C3 H3 107.9 . .
C3 C4 H4A 109.5 . .
C3 C4 H4B 109.5 . .
H4A C4 H4B 109.5 . .
C3 C4 H4C 109.5 . .
H4A C4 H4C 109.5 . .
H4B C4 H4C 109.5 . .
C3 C5 H5A 109.5 . .
C3 C5 H5B 109.5 . .
H5A C5 H5B 109.5 . .
C3 C5 H5C 109.5 . .
H5A C5 H5C 109.5 . .
H5B C5 H5C 109.5 . .
N2 C6 C7 113.1(2) . .
N2 C6 H6A 109.0 . .
C7 C6 H6A 109.0 . .
N2 C6 H6B 109.0 . .
C7 C6 H6B 109.0 . .
H6A C6 H6B 107.8 . .
C6 C7 H7A 109.5 . .
C6 C7 H7B 109.5 . .
H7A C7 H7B 109.5 . .
C6 C7 H7C 109.5 . .
H7A C7 H7C 109.5 . .
H7B C7 H7C 109.5 . .
N4 C8 N5 103.1(2) . .
N4 C8 Ni2 124.49(19) . .
N5 C8 Ni2 132.3(2) . .
N6 C9 N5 111.2(3) . .
N6 C9 H9 124.4 . .
N5 C9 H9 124.4 . .
N4 C10 C12 109.6(3) . .
N4 C10 C11 111.0(3) . .
C12 C10 C11 113.3(3) . .
N4 C10 H10 107.6 . .
C12 C10 H10 107.6 . .
C11 C10 H10 107.6 . .
C10 C11 H11A 109.5 . .
C10 C11 H11B 109.5 . .
H11A C11 H11B 109.5 . .
C10 C11 H11C 109.5 . .
H11A C11 H11C 109.5 . .
H11B C11 H11C 109.5 . .
C10 C12 H12A 109.5 . .
C10 C12 H12B 109.5 . .
H12A C12 H12B 109.5 . .
C10 C12 H12C 109.5 . .
H12A C12 H12C 109.5 . .
H12B C12 H12C 109.5 . .
C14 C13 N5 116.2(4) . .
C14 C13 H13A 108.2 . .
N5 C13 H13A 108.2 . .
C14 C13 H13B 108.2 . .
N5 C13 H13B 108.2 . .
H13A C13 H13B 107.4 . .
C13 C14 H14A 109.5 . .
C13 C14 H14B 109.5 . .
H14A C14 H14B 109.5 . .
C13 C14 H14C 109.5 . .
H14A C14 H14C 109.5 . .
H14B C14 H14C 109.5 . .
N8 C15 N7 103.2(2) . .
N8 C15 Ni2 130.4(2) . .
N7 C15 Ni2 126.41(19) . .
N9 C16 N7 111.8(2) . .
N9 C16 H16 124.1 . .
N7 C16 H16 124.1 . .
N7 C17 C18 112.0(2) . .
N7 C17 H17A 109.2 . .
C18 C17 H17A 109.2 . .
N7 C17 H17B 109.2 . .
C18 C17 H17B 109.2 . .
H17A C17 H17B 107.9 . .
C17 C18 H18A 109.5 . .
C17 C18 H18B 109.5 . .
H18A C18 H18B 109.5 . .
C17 C18 H18C 109.5 . .
H18A C18 H18C 109.5 . .
H18B C18 H18C 109.5 . .
N8 C19 C21 110.1(2) . .
N8 C19 C20 109.7(2) . .
C21 C19 C20 112.8(2) . .
N8 C19 H19 108.1 . .
C21 C19 H19 108.1 . .
C20 C19 H19 108.1 . .
C19 C20 H20A 109.5 . .
C19 C20 H20B 109.5 . .
H20A C20 H20B 109.5 . .
C19 C20 H20C 109.5 . .
H20A C20 H20C 109.5 . .
H20B C20 H20C 109.5 . .
C19 C21 H21A 109.5 . .
C19 C21 H21B 109.5 . .
H21A C21 H21B 109.5 . .
C19 C21 H21C 109.5 . .
H21A C21 H21C 109.5 . .
H21B C21 H21C 109.5 . .

loop_
_geom_bond_atom_site_label_1
_geom_bond_atom_site_label_2
_geom_bond_distance
_geom_bond_site_symmetry_2
Ni1 C1 1.902(3) .
Ni1 C1 1.902(3) 2
Ni1 Br1 2.3162(3) .
Ni1 Br1 2.3162(3) 2
Ni2 C8 1.893(3) .
Ni2 C15 1.902(3) .
Ni2 Br3 2.3188(4) .
Ni2 Br2 2.3192(4) .
N1 C1 1.336(3) .
N1 N3 1.377(3) .
N1 C3 1.471(3) .
N2 C1 1.362(3) .
N2 C2 1.367(4) .
N2 C6 1.470(3) .
N3 C2 1.290(4) .
N4 C8 1.330(3) .
N4 N6 1.379(3) .
N4 C10 1.465(4) .
N5 C8 1.355(3) .
N5 C9 1.372(4) .
N5 C13 1.474(4) .
N6 C9 1.299(4) .
N7 C15 1.364(3) .
N7 C16 1.369(3) .
N7 C17 1.464(3) .
N8 C15 1.330(3) .
N8 N9 1.385(3) .
N8 C19 1.465(3) .
N9 C16 1.292(4) .
C2 H2 0.9500 .
C3 C5 1.508(4) .
C3 C4 1.519(4) .
C3 H3 1.0000 .
C4 H4A 0.9800 .
C4 H4B 0.9800 .
C4 H4C 0.9800 .
C5 H5A 0.9800 .
C5 H5B 0.9800 .
C5 H5C 0.9800 .
C6 C7 1.496(4) .
C6 H6A 0.9900 .
C6 H6B 0.9900 .
C7 H7A 0.9800 .
C7 H7B 0.9800 .
C7 H7C 0.9800 .
C9 H9 0.9500 .
C10 C12 1.518(5) .
C10 C11 1.512(5) .
C10 H10 1.0000 .
C11 H11A 0.9800 .
C11 H11B 0.9800 .
C11 H11C 0.9800 .
C12 H12A 0.9800 .
C12 H12B 0.9800 .
C12 H12C 0.9800 .
C13 C14 1.375(5) .
C13 H13A 0.9900 .
C13 H13B 0.9900 .
C14 H14A 0.9800 .
C14 H14B 0.9800 .
C14 H14C 0.9800 .
C16 H16 0.9500 .
C17 C18 1.522(4) .
C17 H17A 0.9900 .
C17 H17B 0.9900 .
C18 H18A 0.9800 .
C18 H18B 0.9800 .
C18 H18C 0.9800 .
C19 C21 1.517(4) .
C19 C20 1.519(4) .
C19 H19 1.0000 .
C20 H20A 0.9800 .
C20 H20B 0.9800 .
C20 H20C 0.9800 .
C21 H21A 0.9800 .
C21 H21B 0.9800 .
C21 H21C 0.9800 .

loop_
_geom_torsion_atom_site_label_1
_geom_torsion_atom_site_label_2
_geom_torsion_atom_site_label_3
_geom_torsion_atom_site_label_4
_geom_torsion
_geom_torsion_site_symmetry_1
C1 N1 N3 C2 0.6(3) .
C3 N1 N3 C2 176.6(2) .
C8 N4 N6 C9 -0.1(3) .
C10 N4 N6 C9 -179.1(3) .
C15 N8 N9 C16 0.3(3) .
C19 N8 N9 C16 177.1(2) .
N3 N1 C1 N2 -1.0(3) .
C3 N1 C1 N2 -176.8(2) .
N3 N1 C1 Ni1 175.54(18) .
C3 N1 C1 Ni1 -0.2(4) .
C2 N2 C1 N1 1.1(3) .
C6 N2 C1 N1 179.7(2) .
C2 N2 C1 Ni1 -175.4(2) .
C6 N2 C1 Ni1 3.2(4) .
C1 Ni1 C1 N1 75(100) 2
Br1 Ni1 C1 N1 -104.8(2) .
Br1 Ni1 C1 N1 75.2(2) 2
C1 Ni1 C1 N2 -110(100) 2
Br1 Ni1 C1 N2 70.8(2) .
Br1 Ni1 C1 N2 -109.2(2) 2
N1 N3 C2 N2 0.2(3) .
C1 N2 C2 N3 -0.8(3) .
C6 N2 C2 N3 -179.4(3) .
C1 N1 C3 C5 -131.3(3) .
N3 N1 C3 C5 53.1(3) .
C1 N1 C3 C4 103.5(3) .
N3 N1 C3 C4 -72.1(3) .
C1 N2 C6 C7 69.3(3) .
C2 N2 C6 C7 -112.3(3) .
N6 N4 C8 N5 -0.1(3) .
C10 N4 C8 N5 178.9(3) .
N6 N4 C8 Ni2 -176.37(18) .
C10 N4 C8 Ni2 2.6(4) .
C9 N5 C8 N4 0.3(3) .
C13 N5 C8 N4 -178.1(3) .
C9 N5 C8 Ni2 176.1(2) .
C13 N5 C8 Ni2 -2.3(5) .
C15 Ni2 C8 N4 12.3(10) .
Br3 Ni2 C8 N4 94.4(2) .
Br2 Ni2 C8 N4 -89.7(2) .
C15 Ni2 C8 N5 -162.7(8) .
Br3 Ni2 C8 N5 -80.6(3) .
Br2 Ni2 C8 N5 95.2(3) .
N4 N6 C9 N5 0.3(3) .
C8 N5 C9 N6 -0.3(4) .
C13 N5 C9 N6 178.0(3) .
C8 N4 C10 C12 -116.6(3) .
N6 N4 C10 C12 62.3(4) .
C8 N4 C10 C11 117.5(3) .
N6 N4 C10 C11 -63.6(4) .
C8 N5 C13 C14 -128.4(4) .
C9 N5 C13 C14 53.5(6) .
N9 N8 C15 N7 0.0(3) .
C19 N8 C15 N7 -176.5(2) .
N9 N8 C15 Ni2 -179.16(18) .
C19 N8 C15 Ni2 4.3(4) .
C16 N7 C15 N8 -0.3(3) .
C17 N7 C15 N8 178.8(2) .
C16 N7 C15 Ni2 178.89(18) .
C17 N7 C15 Ni2 -2.0(4) .
C8 Ni2 C15 N8 161.5(8) .
Br3 Ni2 C15 N8 79.5(2) .
Br2 Ni2 C15 N8 -96.4(2) .
C8 Ni2 C15 N7 -17.4(10) .
Br3 Ni2 C15 N7 -99.4(2) .
Br2 Ni2 C15 N7 84.6(2) .
N8 N9 C16 N7 -0.5(3) .
C15 N7 C16 N9 0.5(3) .
C17 N7 C16 N9 -178.6(2) .
C15 N7 C17 C18 82.0(3) .
C16 N7 C17 C18 -99.0(3) .
C15 N8 C19 C21 -126.1(3) .
N9 N8 C19 C21 57.6(3) .
C15 N8 C19 C20 109.3(3) .
N9 N8 C19 C20 -67.0(3) .
